data_4062783
_journal_name_full Organometallics
_journal_paper_doi 10.1021/om049640r
_journal_year 2004
_chemical_formula_sum 'C46.9 H34.65 Cl3.2 N3 O2.25 Te'
_chemical_formula_weight 917.27
_chemical_name_common 'TeCl2-Porphyrin x 0.25EtOH x 0.4CHCl3'
_space_group_IT_number 14
_symmetry_cell_setting monoclinic
_symmetry_space_group_name_Hall '-P 2ybc'
_symmetry_space_group_name_H-M 'P 1 21/c 1'
_cell_angle_alpha 90.00
_cell_angle_beta 93.1590(10)
_cell_angle_gamma 90.00
_cell_formula_units_Z 4
_cell_length_a 18.8613(8)
_cell_length_b 10.7521(5)
_cell_length_c 21.3737(9)
_cell_measurement_temperature 90(1)
_cell_volume 4328.0(3)
_diffrn_ambient_temperature 90(1)
_exptl_crystal_density_diffrn 1.408
_cod_depositor_comments
;
The following automatic conversions were performed:
'_symmetry_cell_setting' value 'Monoclinic' changed to 'monoclinic'
according to '/home/saulius/struct/CIF-dictionaries/cif_core.dic'
dictionary named 'cif_core.dic' version 2.4.1 from 2010-06-29.

Automatic conversion script
Id: cif_fix_enum 1527 2010-12-29 10:47:43Z saulius 
;
_cod_original_sg_symbol_H-M 'P 21/c'
_cod_original_formula_sum 'C46.90 H34.65 Cl3.20 N3 O2.25 Te'
_cod_database_code 4062783

loop_
_symmetry_equiv_pos_as_xyz
'x, y, z'
'-x, y+1/2, -z+1/2'
'-x, -y, -z'
'x, -y-1/2, z-1/2'

loop_
_atom_site_label
_atom_site_type_symbol
_atom_site_fract_x
_atom_site_fract_y
_atom_site_fract_z
_atom_site_U_iso_or_equiv
_atom_site_adp_type
_atom_site_occupancy
_atom_site_symmetry_multiplicity
_atom_site_calc_flag
_atom_site_refinement_flags
_atom_site_disorder_assembly
_atom_site_disorder_group
Te1 Te 0.278973(10) -0.882262(17) 0.814303(9) 0.01557(5) Uani 1 1 d . . .
Cl1 Cl 0.37051(4) -0.76242(7) 0.76001(4) 0.02051(14) Uani 1 1 d . . .
Cl2 Cl 0.20545(4) -1.02207(7) 0.88403(4) 0.02431(15) Uani 1 1 d . . .
O1 O 0.05519(13) -0.8691(2) 0.37814(10) 0.0238(5) Uani 1 1 d . . .
O2 O 0.05434(12) -0.0394(2) 0.77105(11) 0.0207(4) Uani 1 1 d . . .
N1 N 0.26817(14) -0.9554(2) 0.69707(12) 0.0188(5) Uani 1 1 d . . .
N2 N 0.21150(13) -0.6858(2) 0.70883(11) 0.0162(4) Uani 1 1 d . . .
H2N H 0.2550 -0.7119 0.7215 0.019 Uiso 1 1 d R . .
N3 N 0.26214(13) -0.6526(2) 0.85033(12) 0.0170(4) Uani 1 1 d . . .
C1 C 0.34497(16) -0.8547(3) 0.89652(14) 0.0191(5) Uani 1 1 d . A .
C2 C 0.38831(16) -0.9617(3) 0.90745(14) 0.0198(5) Uani 1 1 d . . .
H2A H 0.4170 -0.9695 0.9452 0.024 Uiso 1 1 calc R . .
C3 C 0.38828(16) -1.0541(3) 0.86253(14) 0.0190(5) Uani 1 1 d . . .
H3A H 0.4167 -1.1263 0.8692 0.023 Uiso 1 1 calc R . .
C4 C 0.34523(15) -1.0397(3) 0.80623(14) 0.0178(5) Uani 1 1 d . . .
C5 C 0.34389(15) -1.1079(3) 0.75174(14) 0.0174(5) Uani 1 1 d . . .
C6 C 0.30388(16) -1.0636(3) 0.69714(14) 0.0189(5) Uani 1 1 d . . .
C7 C 0.29632(18) -1.1220(3) 0.63597(15) 0.0230(6) Uani 1 1 d . . .
H7A H 0.3160 -1.1993 0.6241 0.028 Uiso 1 1 calc R . .
C8 C 0.25555(18) -1.0446(3) 0.59893(14) 0.0220(6) Uani 1 1 d . . .
H8A H 0.2416 -1.0566 0.5560 0.026 Uiso 1 1 calc R . .
C9 C 0.23732(17) -0.9393(3) 0.63798(14) 0.0190(5) Uani 1 1 d . . .
C10 C 0.19405(16) -0.8394(3) 0.61890(13) 0.0175(5) Uani 1 1 d . . .
C11 C 0.17708(15) -0.7327(3) 0.65522(13) 0.0163(5) Uani 1 1 d . . .
C12 C 0.11621(16) -0.6584(3) 0.64284(14) 0.0195(5) Uani 1 1 d . . .
H12A H 0.0819 -0.6694 0.6091 0.023 Uiso 1 1 calc R . .
C13 C 0.11505(16) -0.5670(3) 0.68827(14) 0.0189(5) Uani 1 1 d . . .
H13A H 0.0799 -0.5044 0.6913 0.023 Uiso 1 1 calc R . .
C14 C 0.17577(15) -0.5833(3) 0.72956(13) 0.0157(5) Uani 1 1 d . . .
C15 C 0.19091(15) -0.5067(3) 0.78395(13) 0.0161(5) Uani 1 1 d . . .
C16 C 0.23165(15) -0.5381(3) 0.83799(14) 0.0170(5) Uani 1 1 d . . .
C17 C 0.25180(16) -0.4536(3) 0.88950(14) 0.0193(5) Uani 1 1 d . . .
H17A H 0.2376 -0.3693 0.8934 0.023 Uiso 1 1 calc R . .
C18 C 0.29470(17) -0.5187(3) 0.93058(14) 0.0205(6) Uani 1 1 d . . .
H18A H 0.3166 -0.4888 0.9687 0.025 Uiso 1 1 calc R . .
C19 C 0.30058(15) -0.6432(3) 0.90485(14) 0.0177(5) Uani 1 1 d . A .
C20 C 0.34337(16) -0.7449(3) 0.92914(14) 0.0196(5) Uani 1 1 d . . .
C21 C 0.38301(16) -1.2283(3) 0.74717(14) 0.0188(5) Uani 1 1 d . . .
C22 C 0.36666(18) -1.3250(3) 0.78686(16) 0.0230(6) Uani 1 1 d . . .
H22A H 0.3332 -1.3123 0.8179 0.028 Uiso 1 1 calc R . .
C23 C 0.3990(2) -1.4408(3) 0.78144(18) 0.0284(7) Uani 1 1 d . . .
H23A H 0.3878 -1.5067 0.8088 0.034 Uiso 1 1 calc R . .
C24 C 0.44769(19) -1.4598(3) 0.73583(18) 0.0286(7) Uani 1 1 d . . .
H24A H 0.4692 -1.5390 0.7315 0.034 Uiso 1 1 calc R . .
C25 C 0.46466(18) -1.3633(3) 0.69688(18) 0.0279(7) Uani 1 1 d . . .
H25A H 0.4984 -1.3759 0.6661 0.034 Uiso 1 1 calc R . .
C26 C 0.43256(17) -1.2472(3) 0.70240(16) 0.0230(6) Uani 1 1 d . . .
H26A H 0.4446 -1.1810 0.6755 0.028 Uiso 1 1 calc R . .
C27 C 0.15785(16) -0.8466(3) 0.55561(13) 0.0186(5) Uani 1 1 d . . .
C28 C 0.11636(17) -0.9491(3) 0.53666(14) 0.0206(6) Uani 1 1 d . . .
H28A H 0.1109 -1.0163 0.5649 0.025 Uiso 1 1 calc R . .
C29 C 0.08309(17) -0.9539(3) 0.47729(14) 0.0210(6) Uani 1 1 d . . .
H29A H 0.0551 -1.0242 0.4651 0.025 Uiso 1 1 calc R . .
C30 C 0.09047(16) -0.8562(3) 0.43544(14) 0.0193(5) Uani 1 1 d . . .
C31 C 0.13118(16) -0.7523(3) 0.45315(14) 0.0190(5) Uani 1 1 d . . .
H31A H 0.1364 -0.6854 0.4248 0.023 Uiso 1 1 calc R . .
C32 C 0.16402(16) -0.7484(3) 0.51310(13) 0.0182(5) Uani 1 1 d . . .
H32A H 0.1913 -0.6774 0.5255 0.022 Uiso 1 1 calc R . .
C33 C 0.06213(19) -0.7702(3) 0.33435(15) 0.0266(7) Uani 1 1 d . . .
H33A H 0.0365 -0.7916 0.2947 0.040 Uiso 1 1 calc R . .
H33B H 0.1125 -0.7572 0.3272 0.040 Uiso 1 1 calc R . .
H33C H 0.0422 -0.6938 0.3512 0.040 Uiso 1 1 calc R . .
C34 C 0.15666(15) -0.3827(3) 0.78072(13) 0.0158(5) Uani 1 1 d . . .
C35 C 0.16734(16) -0.3032(3) 0.73036(14) 0.0183(5) Uani 1 1 d . . .
H35A H 0.1973 -0.3293 0.6986 0.022 Uiso 1 1 calc R . .
C36 C 0.13519(16) -0.1869(3) 0.72559(14) 0.0189(5) Uani 1 1 d . . .
H36A H 0.1439 -0.1334 0.6915 0.023 Uiso 1 1 calc R . .
C37 C 0.09007(15) -0.1500(3) 0.77156(14) 0.0167(5) Uani 1 1 d . . .
C38 C 0.07881(16) -0.2277(3) 0.82227(14) 0.0189(5) Uani 1 1 d . . .
H38A H 0.0482 -0.2019 0.8537 0.023 Uiso 1 1 calc R . .
C39 C 0.11212(16) -0.3422(3) 0.82693(14) 0.0185(5) Uani 1 1 d . . .
H39A H 0.1047 -0.3941 0.8620 0.022 Uiso 1 1 calc R . .
C40 C 0.06730(18) 0.0447(3) 0.72126(16) 0.0242(6) Uani 1 1 d . . .
H40A H 0.0381 0.1194 0.7253 0.036 Uiso 1 1 calc R . .
H40B H 0.0551 0.0044 0.6810 0.036 Uiso 1 1 calc R . .
H40C H 0.1176 0.0680 0.7233 0.036 Uiso 1 1 calc R . .
C41A C 0.3932(2) -0.7203(5) 0.98408(17) 0.0197(17) Uani 0.51 1 d PG A 1
C42 C 0.36427(18) -0.6926(5) 1.0409(2) 0.0240(12) Uani 0.51 1 d PG A 1
H42A H 0.3142 -0.6894 1.0436 0.029 Uiso 0.51 1 calc PR A 1
C43 C 0.4086(3) -0.6696(5) 1.09369(16) 0.0334(16) Uani 0.51 1 d PG A 1
H43A H 0.3889 -0.6506 1.1325 0.040 Uiso 0.51 1 calc PR A 1
C44 C 0.4819(2) -0.6742(6) 1.08973(19) 0.036(2) Uani 0.51 1 d PG A 1
H44A H 0.5122 -0.6585 1.1258 0.044 Uiso 0.51 1 calc PR A 1
C45 C 0.51080(17) -0.7019(5) 1.0330(2) 0.0389(18) Uani 0.51 1 d PG A 1
H45A H 0.5609 -0.7051 1.0302 0.047 Uiso 0.51 1 calc PR A 1
C46 C 0.4664(2) -0.7250(5) 0.98012(18) 0.0258(13) Uani 0.51 1 d PG A 1
H46A H 0.4862 -0.7439 0.9413 0.031 Uiso 0.51 1 calc PR A 1
C41B C 0.3833(3) -0.7331(5) 0.99315(19) 0.028(2) Uani 0.49 1 d PG A 2
C47 C 0.4336(3) -0.6393(5) 1.0021(2) 0.0369(18) Uani 0.49 1 d PG A 2
H47A H 0.4442 -0.5864 0.9682 0.044 Uiso 0.49 1 calc PR A 2
C48 C 0.4684(3) -0.6229(5) 1.0605(3) 0.047(2) Uani 0.49 1 d PG A 2
H48A H 0.5027 -0.5588 1.0666 0.056 Uiso 0.49 1 calc PR A 2
C49 C 0.4529(3) -0.7003(6) 1.1101(2) 0.047(3) Uani 0.49 1 d PG A 2
H49A H 0.4767 -0.6891 1.1500 0.056 Uiso 0.49 1 calc PR A 2
C50 C 0.4026(3) -0.7941(6) 1.1011(2) 0.042(2) Uani 0.49 1 d PG A 2
H50A H 0.3921 -0.8470 1.1350 0.050 Uiso 0.49 1 calc PR A 2
C51 C 0.3679(3) -0.8105(5) 1.0427(2) 0.0309(15) Uani 0.49 1 d PG A 2
H51A H 0.3335 -0.8746 1.0366 0.037 Uiso 0.49 1 calc PR A 2
O1S O 0.0252(4) -0.2316(8) 0.9640(4) 0.0185(16) Uiso 0.25 1 d PD . .
C2S C 0.0075(7) -0.0218(12) 1.0080(6) 0.021(2) Uiso 0.25 1 d P . .
H2SA H 0.0302 0.0331 1.0383 0.032 Uiso 0.25 1 d PR . .
H2SB H 0.0042 0.0181 0.9678 0.032 Uiso 0.25 1 d PR . .
H2SC H -0.0393 -0.0418 1.0205 0.032 Uiso 0.25 1 d PR . .
C3S C 0.0503(7) -0.1391(11) 1.0058(6) 0.028(3) Uiso 0.25 1 d PD . .
H3SA H 0.0990 -0.1166 0.9950 0.033 Uiso 0.25 1 calc PR . .
H3SB H 0.0537 -0.1754 1.0485 0.033 Uiso 0.25 1 calc PR . .
C1S C 0.2622(3) -0.0842(6) 1.0247(3) 0.0556(6) Uiso 0.40 1 d PD . .
H1SA H 0.2567 -0.0153 0.9934 0.067 Uiso 0.40 1 calc PR B 1
Cl1A Cl 0.1826(3) -0.1747(7) 1.0306(4) 0.0556(6) Uiso 0.20 1 d PD C 1
Cl2A Cl 0.2816(4) -0.0301(7) 1.1019(3) 0.0556(6) Uiso 0.20 1 d PD C 1
Cl3A Cl 0.3252(3) -0.2004(6) 1.0032(4) 0.0556(6) Uiso 0.20 1 d PD C 1
Cl1B Cl 0.1776(3) -0.1350(7) 1.0475(3) 0.0556(6) Uiso 0.20 1 d PD C 2
Cl2B Cl 0.3096(4) -0.0115(7) 1.0902(3) 0.0556(6) Uiso 0.20 1 d PD C 2
Cl3B Cl 0.3077(4) -0.2154(6) 0.9982(4) 0.0556(6) Uiso 0.20 1 d PD C 2

loop_
_atom_site_aniso_label
_atom_site_aniso_U_11
_atom_site_aniso_U_22
_atom_site_aniso_U_33
_atom_site_aniso_U_23
_atom_site_aniso_U_13
_atom_site_aniso_U_12
Te1 0.01571(8) 0.01567(8) 0.01507(8) -0.00170(7) -0.00148(6) 0.00227(7)
Cl1 0.0191(3) 0.0193(3) 0.0233(3) 0.0002(3) 0.0024(2) 0.0008(2)
Cl2 0.0221(3) 0.0233(3) 0.0278(4) -0.0018(3) 0.0041(3) -0.0041(3)
O1 0.0264(11) 0.0260(12) 0.0183(10) -0.0011(9) -0.0052(8) -0.0044(9)
O2 0.0198(10) 0.0159(10) 0.0265(11) 0.0005(8) 0.0018(8) 0.0047(8)
N1 0.0233(12) 0.0162(11) 0.0168(11) -0.0004(9) -0.0009(9) 0.0022(9)
N2 0.0176(11) 0.0164(11) 0.0143(10) -0.0014(8) -0.0010(8) 0.0027(9)
N3 0.0180(11) 0.0171(11) 0.0156(11) -0.0019(9) -0.0013(9) 0.0030(9)
C1 0.0178(13) 0.0215(14) 0.0174(13) 0.0001(10) -0.0031(10) -0.0006(10)
C2 0.0188(13) 0.0214(14) 0.0187(13) 0.0011(11) -0.0033(10) 0.0013(11)
C3 0.0177(13) 0.0173(13) 0.0218(13) 0.0024(10) -0.0005(10) 0.0022(10)
C4 0.0175(13) 0.0143(12) 0.0217(13) 0.0003(10) 0.0006(10) 0.0016(10)
C5 0.0163(12) 0.0162(12) 0.0197(13) 0.0015(10) 0.0019(10) 0.0010(10)
C6 0.0220(14) 0.0176(13) 0.0172(13) -0.0004(10) 0.0022(10) 0.0018(11)
C7 0.0280(15) 0.0211(14) 0.0201(13) -0.0015(11) 0.0019(11) 0.0064(12)
C8 0.0310(16) 0.0202(14) 0.0151(12) -0.0030(11) 0.0026(11) 0.0043(12)
C9 0.0242(14) 0.0181(13) 0.0149(12) 0.0004(10) 0.0012(10) 0.0020(11)
C10 0.0212(13) 0.0162(12) 0.0151(12) -0.0013(10) 0.0017(10) -0.0003(10)
C11 0.0194(13) 0.0161(12) 0.0135(12) 0.0000(9) 0.0011(10) -0.0003(10)
C12 0.0198(13) 0.0215(13) 0.0168(13) -0.0006(11) -0.0016(10) 0.0005(11)
C13 0.0183(13) 0.0193(13) 0.0190(13) 0.0006(10) -0.0007(10) 0.0028(10)
C14 0.0179(12) 0.0138(11) 0.0153(12) 0.0003(9) 0.0005(10) 0.0011(9)
C15 0.0162(12) 0.0151(12) 0.0169(12) -0.0012(10) 0.0008(9) 0.0009(10)
C16 0.0181(13) 0.0152(12) 0.0177(12) -0.0028(10) 0.0009(10) 0.0027(10)
C17 0.0209(13) 0.0190(13) 0.0179(13) -0.0049(10) 0.0001(10) 0.0024(11)
C18 0.0227(14) 0.0209(14) 0.0178(13) -0.0050(11) -0.0002(11) 0.0034(11)
C19 0.0161(12) 0.0209(13) 0.0159(12) -0.0020(10) -0.0004(10) 0.0030(10)
C20 0.0174(13) 0.0215(14) 0.0196(13) -0.0011(11) -0.0014(10) 0.0021(10)
C21 0.0165(12) 0.0183(13) 0.0217(13) -0.0022(11) 0.0014(10) 0.0013(10)
C22 0.0261(15) 0.0157(13) 0.0272(15) -0.0026(11) 0.0023(12) -0.0001(11)
C23 0.0348(18) 0.0170(14) 0.0330(18) -0.0014(13) -0.0029(14) -0.0012(13)
C24 0.0263(16) 0.0173(14) 0.0415(19) -0.0088(13) -0.0043(14) 0.0054(12)
C25 0.0198(14) 0.0284(17) 0.0358(18) -0.0110(14) 0.0031(13) 0.0047(12)
C26 0.0213(14) 0.0205(14) 0.0274(15) -0.0005(12) 0.0044(12) 0.0018(11)
C27 0.0179(13) 0.0270(14) 0.0107(11) -0.0039(10) -0.0013(9) -0.0027(11)
C28 0.0275(15) 0.0189(13) 0.0157(12) 0.0001(10) 0.0035(11) -0.0014(11)
C29 0.0246(14) 0.0195(13) 0.0191(13) -0.0043(11) 0.0028(11) -0.0052(11)
C30 0.0189(13) 0.0241(14) 0.0149(12) -0.0025(10) 0.0007(10) -0.0003(11)
C31 0.0217(13) 0.0192(13) 0.0161(12) 0.0008(10) 0.0008(10) 0.0005(11)
C32 0.0238(14) 0.0148(12) 0.0158(12) -0.0007(10) -0.0004(10) -0.0004(10)
C33 0.0292(16) 0.0319(17) 0.0180(14) 0.0021(12) -0.0049(12) -0.0006(13)
C34 0.0171(12) 0.0141(11) 0.0161(11) -0.0005(10) 0.0001(9) 0.0016(10)
C35 0.0204(13) 0.0174(13) 0.0173(12) -0.0012(10) 0.0035(10) 0.0020(10)
C36 0.0211(13) 0.0159(13) 0.0197(13) 0.0000(10) 0.0000(10) 0.0009(10)
C37 0.0131(11) 0.0146(12) 0.0221(13) -0.0009(10) -0.0010(10) 0.0011(9)
C38 0.0181(13) 0.0187(13) 0.0201(13) -0.0038(10) 0.0027(10) 0.0007(10)
C39 0.0207(13) 0.0162(12) 0.0189(13) -0.0002(10) 0.0024(10) 0.0006(10)
C40 0.0288(16) 0.0176(13) 0.0259(15) 0.0008(12) -0.0006(12) 0.0051(12)
C41A 0.031(4) 0.015(3) 0.013(3) 0.000(3) -0.004(3) 0.007(3)
C42 0.027(3) 0.027(3) 0.017(3) 0.000(2) -0.001(2) 0.003(2)
C43 0.051(5) 0.032(4) 0.017(3) -0.002(3) -0.011(3) 0.012(3)
C44 0.039(5) 0.036(4) 0.031(4) -0.009(4) -0.023(4) 0.014(4)
C45 0.024(3) 0.045(5) 0.045(4) -0.007(4) -0.016(3) 0.007(3)
C46 0.018(3) 0.029(3) 0.030(3) -0.009(3) -0.001(2) 0.000(2)
C41B 0.022(4) 0.028(5) 0.032(4) -0.009(4) -0.010(3) 0.004(3)
C47 0.033(4) 0.036(4) 0.040(4) -0.001(3) -0.013(3) -0.005(3)
C48 0.046(5) 0.048(5) 0.044(5) -0.015(4) -0.022(4) -0.007(4)
C49 0.039(5) 0.069(7) 0.032(5) -0.018(5) -0.011(4) 0.013(5)
C50 0.041(4) 0.063(6) 0.020(3) -0.005(4) -0.011(3) 0.013(4)
C51 0.029(3) 0.042(4) 0.022(3) -0.006(3) -0.003(3) 0.006(3)

loop_
_geom_bond_atom_site_label_1
_geom_bond_atom_site_label_2
_geom_bond_distance
_geom_bond_site_symmetry_2
_geom_bond_publ_flag
Te1 C4 2.117(3) . ?
Te1 C1 2.118(3) . ?
Te1 Cl1 2.4918(8) . ?
Te1 Cl2 2.5751(8) . ?
O1 C30 1.368(4) . ?
O1 C33 1.428(4) . ?
O2 C37 1.366(3) . ?
O2 C40 1.428(4) . ?
N1 C6 1.344(4) . ?
N1 C9 1.372(4) . ?
N2 C14 1.378(4) . ?
N2 C11 1.380(4) . ?
N3 C19 1.342(4) . ?
N3 C16 1.378(4) . ?
C1 C20 1.373(4) . ?
C1 C2 1.423(4) . ?
C2 C3 1.381(4) . ?
C3 C4 1.423(4) . ?
C4 C5 1.375(4) . ?
C5 C6 1.435(4) . ?
C5 C21 1.496(4) . ?
C6 C7 1.450(4) . ?
C7 C8 1.358(4) . ?
C8 C9 1.459(4) . ?
C9 C10 1.397(4) . ?
C10 C11 1.432(4) . ?
C10 C27 1.483(4) . ?
C11 C12 1.411(4) . ?
C12 C13 1.383(4) . ?
C13 C14 1.418(4) . ?
C14 C15 1.440(4) . ?
C15 C16 1.393(4) . ?
C15 C34 1.482(4) . ?
C16 C17 1.461(4) . ?
C17 C18 1.355(4) . ?
C18 C19 1.454(4) . ?
C19 C20 1.439(4) . ?
C20 C41A 1.487(4) . ?
C20 C41B 1.530(5) . ?
C21 C22 1.388(4) . ?
C21 C26 1.389(4) . ?
C22 C23 1.394(5) . ?
C23 C24 1.391(5) . ?
C24 C25 1.379(5) . ?
C25 C26 1.395(5) . ?
C27 C28 1.399(4) . ?
C27 C32 1.402(4) . ?
C28 C29 1.385(4) . ?
C29 C30 1.391(4) . ?
C30 C31 1.396(4) . ?
C31 C32 1.393(4) . ?
C34 C35 1.397(4) . ?
C34 C39 1.401(4) . ?
C35 C36 1.392(4) . ?
C36 C37 1.393(4) . ?
C37 C38 1.394(4) . ?
C38 C39 1.383(4) . ?
C41A C42 1.3900 . ?
C41A C46 1.3900 . ?
C42 C43 1.3900 . ?
C43 C44 1.3900 . ?
C44 C45 1.3900 . ?
C45 C46 1.3900 . ?
C41B C47 1.3900 . ?
C41B C51 1.3900 . ?
C47 C48 1.3900 . ?
C48 C49 1.3900 . ?
C49 C50 1.3900 . ?
C50 C51 1.3900 . ?
O1S C3S 1.403(5) . ?
C2S C2S 0.64(2) 3_557 ?
C2S C3S 1.500(18) . ?
C1S Cl3B 1.761(5) . ?
C1S Cl2A 1.769(5) . ?
C1S Cl1B 1.779(5) . ?
C1S Cl2B 1.798(5) . ?
C1S Cl3A 1.800(5) . ?
C1S Cl1A 1.800(5) . ?
